data_4077122
loop_
_publ_author_name
'Atheaux, Isabelle'
'Delpech, Fabien'
'Donnadieu, Bruno'
'Sabo-Etienne, Sylviane'
'Chaudret, Bruno'
'Hussein, Khansaa'
'Barthelat, Jean-Claude'
'Braun, Thomas'
'Duckett, Simon B.'
'Perutz, Robin N.'

_publ_contact_author 'Dr S. Sabo-Etienne'
_publ_section_title
;
 Exchange Processes in Complexes with Two Ruthenium (\h2-Silane)
 Linkages:&#x00A0; Role of the Secondary Interactions between Silicon and
 Hydrogen Atoms
;
_journal_issue 24
_journal_name_full Organometallics
_journal_page_first 5347
_journal_paper_doi 10.1021/om0206148
_journal_volume 21
_journal_year 2002
_chemical_formula_sum 'C79 H72.5 O2.38 P3 Ru Si2'
_chemical_formula_weight 1310.03
_space_group_IT_number 15
_symmetry_cell_setting monoclinic
_symmetry_space_group_name_Hall '-C 2yc'
_symmetry_space_group_name_H-M 'C 1 2/c 1'
_atom_sites_solution_hydrogens geom
_atom_sites_solution_primary direct
_atom_sites_solution_secondary difmap
_cell_angle_alpha 89.99(2)
_cell_angle_beta 91.03(2)
_cell_angle_gamma 90.02(2)
_cell_formula_units_Z 8
_cell_length_a 40.246(3)
_cell_length_b 19.777(3)
_cell_length_c 17.734(4)
_cell_measurement_reflns_used 5000
_cell_measurement_temperature 160(2)
_cell_measurement_theta_max 22.0
_cell_measurement_theta_min 2.10
_cell_volume 14113(4)
_computing_cell_refinement 'Stoe IPDS software (Stoe, 1996)'
_computing_data_collection 'Stoe IPDS software (Stoe, 1996)'
_computing_data_reduction 'XRED (Stoe, 1.08, 1996)'
_computing_molecular_graphics 'ORTEP3 for Windows (Farrugia, 1997)'
_computing_publication_material 'SHELXL-97 (Sheldrick, 1997)'
_computing_structure_refinement 'SHELXL-97 (Sheldrick, 1997)'
_computing_structure_solution 'SIR92 (Giacovazzo et al, 1992)'
_diffrn_ambient_temperature 140(2)
_diffrn_measured_fraction_theta_full 0.978
_diffrn_measured_fraction_theta_max 0.978
_diffrn_measurement_device 'Stoe IPDS'
_diffrn_measurement_method \f
_diffrn_radiation_monochromator graphite
_diffrn_radiation_source 'fine-focus sealed tube'
_diffrn_radiation_type MoK\a
_diffrn_radiation_wavelength 0.71073
_diffrn_reflns_av_R_equivalents 0.0733
_diffrn_reflns_av_sigmaI/netI 0.0687
_diffrn_reflns_limit_h_max 43
_diffrn_reflns_limit_h_min -43
_diffrn_reflns_limit_k_max 21
_diffrn_reflns_limit_k_min -21
_diffrn_reflns_limit_l_max 18
_diffrn_reflns_limit_l_min -19
_diffrn_reflns_number 38400
_diffrn_reflns_theta_full 22.72
_diffrn_reflns_theta_max 22.72
_diffrn_reflns_theta_min 2.06
_diffrn_standards_decay_% <0.1
_diffrn_standards_interval_time 'every frame'
_diffrn_standards_number 200
_exptl_absorpt_coefficient_mu 0.370
_exptl_absorpt_correction_T_max 0.86
_exptl_absorpt_correction_T_min 0.54
_exptl_absorpt_correction_type semi-empirical
_exptl_crystal_colour 'pale orange '
_exptl_crystal_density_diffrn 1.233
_exptl_crystal_density_method 'not measured'
_exptl_crystal_description parallelepiped
_exptl_crystal_F_000 5460
_exptl_crystal_size_max 0.30
_exptl_crystal_size_mid 0.15
_exptl_crystal_size_min 0.10
_refine_diff_density_max 1.063
_refine_diff_density_min -0.403
_refine_diff_density_rms 0.084
_refine_ls_extinction_method none
_refine_ls_goodness_of_fit_ref 0.996
_refine_ls_hydrogen_treatment mixed
_refine_ls_matrix_type full
_refine_ls_number_parameters 902
_refine_ls_number_reflns 9282
_refine_ls_number_restraints 196
_refine_ls_restrained_S_all 0.994
_refine_ls_R_factor_all 0.0782
_refine_ls_R_factor_gt 0.0485
_refine_ls_shift/su_max 0.036
_refine_ls_shift/su_mean 0.001
_refine_ls_structure_factor_coef Fsqd
_refine_ls_weighting_details 'calc w=1/[\s^2^(Fo^2^)+(0.0749P)^2^+0.0000P] where P=(Fo^2^+2Fc^2^)/3'
_refine_ls_weighting_scheme calc
_refine_ls_wR_factor_gt 0.1119
_refine_ls_wR_factor_ref 0.1244
_reflns_number_gt 6730
_reflns_number_total 9282
_reflns_threshold_expression >2sigma(I)
_cod_data_source_file om0206148.cif
_cod_data_source_block global
_cod_original_sg_symbol_H-M 'C 2/c'
_cod_original_formula_sum 'C79 H72.50 O2.38 P3 Ru Si2'
_cod_database_code 4077122
_computing_corr_abs DIFABS

loop_
_symmetry_equiv_pos_as_xyz
'x, y, z'
'-x, y, -z+1/2'
'x+1/2, y+1/2, z'
'-x+1/2, y+1/2, -z+1/2'
'-x, -y, -z'
'x, -y, z-1/2'
'-x+1/2, -y+1/2, -z'
'x+1/2, -y+1/2, z-1/2'

loop_
_atom_site_label
_atom_site_type_symbol
_atom_site_fract_x
_atom_site_fract_y
_atom_site_fract_z
_atom_site_U_iso_or_equiv
_atom_site_adp_type
_atom_site_occupancy
_atom_site_symmetry_multiplicity
_atom_site_calc_flag
_atom_site_refinement_flags
_atom_site_disorder_assembly
_atom_site_disorder_group
Ru1 Ru 0.848060(8) 0.242715(16) 0.76867(2) 0.01699(13) Uani 1 1 d D . .
P1 P 0.90093(3) 0.21443(6) 0.72238(7) 0.0187(3) Uani 1 1 d . . .
P2 P 0.83089(3) 0.33517(6) 0.68719(8) 0.0248(3) Uani 1 1 d . C .
P3 P 0.81644(3) 0.14479(5) 0.72889(7) 0.0176(3) Uani 1 1 d . . .
Si1 Si 0.84928(3) 0.27143(6) 0.89750(8) 0.0219(3) Uani 1 1 d . . .
Si2 Si 0.91616(4) 0.28781(8) 0.99561(9) 0.0370(4) Uani 1 1 d . A .
O1 O 0.88768(8) 0.28470(16) 0.9320(2) 0.0295(8) Uani 1 1 d . . .
O2 O 0.94596(12) 0.2350(3) 0.9797(3) 0.0822(18) Uani 1 1 d . . .
H2 H 0.9470 0.2275 0.9332 0.123 Uiso 1 1 calc R . .
C1 C 0.82615(12) 0.3519(2) 0.9226(3) 0.0258(12) Uani 1 1 d . . .
C2 C 0.79344(11) 0.3629(2) 0.8992(3) 0.0245(11) Uani 1 1 d . . .
H2 H 0.7822 0.3284 0.8716 0.029 Uiso 1 1 calc R . .
C3 C 0.77662(12) 0.4221(2) 0.9145(3) 0.0309(12) Uani 1 1 d . . .
H3 H 0.7543 0.4277 0.8973 0.037 Uiso 1 1 calc R . .
C4 C 0.79209(14) 0.4721(3) 0.9542(4) 0.0455(16) Uani 1 1 d . . .
H4 H 0.7807 0.5129 0.9650 0.055 Uiso 1 1 calc R . .
C5 C 0.82453(16) 0.4631(3) 0.9788(4) 0.0558(19) Uani 1 1 d . . .
H5 H 0.8356 0.4981 1.0060 0.067 Uiso 1 1 calc R . .
C6 C 0.84102(14) 0.4035(3) 0.9639(3) 0.0407(15) Uani 1 1 d . . .
H6 H 0.8631 0.3977 0.9825 0.049 Uiso 1 1 calc R . .
C7 C 0.83407(11) 0.2086(2) 0.9701(3) 0.0235(11) Uani 1 1 d . . .
C8 C 0.85292(13) 0.1512(2) 0.9873(3) 0.0291(12) Uani 1 1 d . . .
H8 H 0.8713 0.1405 0.9567 0.035 Uiso 1 1 calc R . .
C9 C 0.84569(14) 0.1097(3) 1.0471(3) 0.0381(14) Uani 1 1 d . . .
H9 H 0.8590 0.0710 1.0574 0.046 Uiso 1 1 calc R . .
C10 C 0.81907(14) 0.1248(3) 1.0919(3) 0.0391(14) Uani 1 1 d . . .
H10 H 0.8143 0.0968 1.1339 0.047 Uiso 1 1 calc R . .
C11 C 0.79947(14) 0.1798(3) 1.0765(3) 0.0371(14) Uani 1 1 d . . .
H11 H 0.7809 0.1895 1.1068 0.044 Uiso 1 1 calc R . .
C12 C 0.80711(13) 0.2209(3) 1.0161(3) 0.0317(12) Uani 1 1 d . . .
H12 H 0.7934 0.2591 1.0057 0.038 Uiso 1 1 calc R . .
C13 C 0.90207(14) 0.2651(3) 1.0929(3) 0.0387(14) Uani 1 1 d . . .
H13 H 0.9087 0.2771 1.0436 0.046 Uiso 1 1 calc R . .
C14 C 0.92145(17) 0.2232(3) 1.1385(4) 0.064(2) Uani 1 1 d . . .
H14 H 0.9417 0.2057 1.1200 0.077 Uiso 1 1 calc R . .
C15 C 0.9114(2) 0.2063(4) 1.2121(5) 0.075(2) Uani 1 1 d . . .
H15 H 0.9245 0.1767 1.2425 0.090 Uiso 1 1 calc R . .
C16 C 0.8829(2) 0.2327(3) 1.2392(4) 0.065(2) Uani 1 1 d . . .
H16 H 0.8767 0.2237 1.2896 0.078 Uiso 1 1 calc R . .
C17 C 0.86303(17) 0.2723(3) 1.1942(4) 0.0519(17) Uani 1 1 d . . .
H17 H 0.8425 0.2884 1.2127 0.062 Uiso 1 1 calc R . .
C18 C 0.87235(15) 0.2889(3) 1.1225(4) 0.0431(15) Uani 1 1 d . . .
H18 H 0.8583 0.3172 1.0925 0.052 Uiso 1 1 calc R . .
C19 C 0.93225(11) 0.3751(3) 0.9931(4) 0.0575(13) Uani 1 1 d DU . .
C20A C 0.9574(2) 0.3916(5) 1.0514(5) 0.0646(18) Uani 0.584(6) 1 d PDU A 1
H20A H 0.9626 0.3594 1.0896 0.078 Uiso 0.584(6) 1 calc PR A 1
C21A C 0.9734(2) 0.4527(6) 1.0518(6) 0.074(2) Uani 0.584(6) 1 d PDU A 1
H21A H 0.9896 0.4627 1.0898 0.088 Uiso 0.584(6) 1 calc PR A 1
C22A C 0.9660(2) 0.4983(6) 0.9979(6) 0.0735(18) Uani 0.584(6) 1 d PDU A 1
H22A H 0.9773 0.5405 0.9985 0.088 Uiso 0.584(6) 1 calc PR A 1
C23A C 0.9417(3) 0.4854(5) 0.9391(6) 0.0687(17) Uani 0.584(6) 1 d PDU A 1
H23A H 0.9366 0.5179 0.9012 0.082 Uiso 0.584(6) 1 calc PR A 1
C24A C 0.9261(2) 0.4232(5) 0.9407(5) 0.0633(17) Uani 0.584(6) 1 d PDU A 1
H24A H 0.9100 0.4136 0.9024 0.076 Uiso 0.584(6) 1 calc PR A 1
C20B C 0.9289(2) 0.4213(6) 1.0578(7) 0.0635(18) Uani 0.416(6) 1 d PDU A 2
H20B H 0.9237 0.4028 1.1056 0.076 Uiso 0.416(6) 1 calc PR A 2
C21B C 0.9332(3) 0.4897(6) 1.0515(8) 0.0703(19) Uani 0.416(6) 1 d PDU A 2
H21B H 0.9309 0.5178 1.0945 0.084 Uiso 0.416(6) 1 calc PR A 2
C22B C 0.9407(3) 0.5170(6) 0.9845(8) 0.0702(19) Uani 0.416(6) 1 d PDU A 2
H22B H 0.9436 0.5645 0.9805 0.084 Uiso 0.416(6) 1 calc PR A 2
C23B C 0.9443(3) 0.4751(6) 0.9186(7) 0.0680(18) Uani 0.416(6) 1 d PDU A 2
H23B H 0.9496 0.4939 0.8710 0.082 Uiso 0.416(6) 1 calc PR A 2
C24B C 0.9398(2) 0.4065(5) 0.9277(6) 0.0629(18) Uani 0.416(6) 1 d PDU A 2
H24B H 0.9422 0.3789 0.8844 0.075 Uiso 0.416(6) 1 calc PR A 2
C111 C 0.92804(11) 0.2824(2) 0.6907(3) 0.0254(12) Uani 1 1 d . . .
C112 C 0.93056(13) 0.3406(3) 0.7353(4) 0.0391(14) Uani 1 1 d . . .
H112 H 0.9167 0.3459 0.7777 0.047 Uiso 1 1 calc R . .
C113 C 0.95340(16) 0.3907(3) 0.7175(5) 0.0554(19) Uani 1 1 d . . .
H113 H 0.9553 0.4299 0.7483 0.067 Uiso 1 1 calc R . .
C114 C 0.97300(16) 0.3841(3) 0.6562(5) 0.059(2) Uani 1 1 d . . .
H114 H 0.9885 0.4186 0.6444 0.071 Uiso 1 1 calc R . .
C115 C 0.97057(15) 0.3281(4) 0.6120(4) 0.0546(18) Uani 1 1 d . . .
H115 H 0.9843 0.3240 0.5692 0.066 Uiso 1 1 calc R . .
C116 C 0.94819(13) 0.2770(3) 0.6286(3) 0.0385(14) Uani 1 1 d . . .
H116 H 0.9467 0.2382 0.5972 0.046 Uiso 1 1 calc R . .
C121 C 0.92908(11) 0.1730(2) 0.7918(3) 0.0208(11) Uani 1 1 d . . .
C122 C 0.91752(12) 0.1171(2) 0.8305(3) 0.0268(12) Uani 1 1 d . . .
H122 H 0.8948 0.1044 0.8253 0.032 Uiso 1 1 calc R . .
C123 C 0.93852(13) 0.0796(3) 0.8767(3) 0.0384(14) Uani 1 1 d . . .
H123 H 0.9303 0.0410 0.9023 0.046 Uiso 1 1 calc R . .
C124 C 0.97163(14) 0.0981(3) 0.8856(4) 0.0446(15) Uani 1 1 d . . .
H124 H 0.9862 0.0721 0.9167 0.054 Uiso 1 1 calc R . .
C125 C 0.98292(13) 0.1541(3) 0.8492(3) 0.0384(14) Uani 1 1 d . . .
H125 H 1.0054 0.1677 0.8561 0.046 Uiso 1 1 calc R . .
C126 C 0.96200(11) 0.1914(2) 0.8020(3) 0.0273(12) Uani 1 1 d . . .
H126 H 0.9704 0.2299 0.7766 0.033 Uiso 1 1 calc R . .
C131 C 0.90440(11) 0.1545(2) 0.6438(3) 0.0223(11) Uani 1 1 d . . .
C132 C 0.88238(12) 0.1610(2) 0.5845(3) 0.0279(12) Uani 1 1 d . . .
H132 H 0.8668 0.1970 0.5846 0.033 Uiso 1 1 calc R . .
C133 C 0.88239(14) 0.1165(3) 0.5244(3) 0.0398(14) Uani 1 1 d . . .
H133 H 0.8674 0.1227 0.4830 0.048 Uiso 1 1 calc R . .
C134 C 0.90421(15) 0.0632(3) 0.5250(4) 0.0506(17) Uani 1 1 d . . .
H134 H 0.9037 0.0315 0.4847 0.061 Uiso 1 1 calc R . .
C135 C 0.92663(14) 0.0555(3) 0.5831(4) 0.0479(16) Uani 1 1 d . . .
H135 H 0.9420 0.0191 0.5827 0.057 Uiso 1 1 calc R . .
C136 C 0.92696(12) 0.1009(3) 0.6429(3) 0.0344(13) Uani 1 1 d . . .
H136 H 0.9426 0.0955 0.6832 0.041 Uiso 1 1 calc R . .
C211 C 0.85172(13) 0.4172(2) 0.7053(3) 0.0357(14) Uani 1 1 d . . .
C212 C 0.85506(17) 0.4414(3) 0.7759(4) 0.0541(18) Uani 1 1 d . C .
H212 H 0.8474 0.4147 0.8166 0.065 Uiso 1 1 calc R . .
C213 C 0.86933(16) 0.5039(3) 0.7917(4) 0.0542(18) Uani 1 1 d . . .
H213 H 0.8711 0.5191 0.8425 0.065 Uiso 1 1 calc R C .
C214 C 0.8805(2) 0.5423(3) 0.7368(5) 0.072(3) Uani 1 1 d . C .
H214 H 0.8848 0.5889 0.7457 0.087 Uiso 1 1 calc R B 1
C25C C 0.8864(5) 0.5129(6) 0.6614(8) 0.058(5) Uani 0.61(2) 1 d P C 1
H25C H 0.8999 0.5354 0.6258 0.069 Uiso 0.61(2) 1 calc PR C 1
C26C C 0.8713(4) 0.4507(6) 0.6445(7) 0.043(4) Uani 0.61(2) 1 d P C 1
H26C H 0.8734 0.4305 0.5962 0.051 Uiso 0.61(2) 1 calc PR C 1
C25D C 0.8637(7) 0.5303(7) 0.6753(9) 0.038(6) Uani 0.39(2) 1 d P C 2
H25D H 0.8607 0.5659 0.6400 0.045 Uiso 0.39(2) 1 calc PR C 2
C26D C 0.8500(7) 0.4673(7) 0.6589(9) 0.033(6) Uani 0.39(2) 1 d P C 2
H26D H 0.8389 0.4610 0.6117 0.040 Uiso 0.39(2) 1 calc PR C 2
C221 C 0.83289(12) 0.3340(2) 0.5830(3) 0.0275(12) Uani 1 1 d . . .
C222 C 0.80537(13) 0.3437(2) 0.5360(3) 0.0338(13) Uani 1 1 d . C .
H222 H 0.7843 0.3518 0.5575 0.041 Uiso 1 1 calc R . .
C223 C 0.80819(16) 0.3417(3) 0.4585(4) 0.0459(15) Uani 1 1 d . . .
H223 H 0.7890 0.3471 0.4272 0.055 Uiso 1 1 calc R C .
C224 C 0.83865(18) 0.3320(3) 0.4266(4) 0.0579(19) Uani 1 1 d . C .
H224 H 0.8406 0.3314 0.3733 0.069 Uiso 1 1 calc R . .
C225 C 0.86617(17) 0.3233(4) 0.4722(4) 0.065(2) Uani 1 1 d . . .
H225 H 0.8873 0.3168 0.4505 0.078 Uiso 1 1 calc R C .
C226 C 0.86314(15) 0.3240(3) 0.5490(4) 0.0467(16) Uani 1 1 d . C .
H226 H 0.8824 0.3174 0.5798 0.056 Uiso 1 1 calc R . .
C231 C 0.78729(12) 0.3595(2) 0.7001(3) 0.0277(12) Uani 1 1 d . . .
C232 C 0.76376(12) 0.3089(3) 0.7110(3) 0.0333(13) Uani 1 1 d . C .
H232 H 0.7705 0.2629 0.7115 0.040 Uiso 1 1 calc R . .
C233 C 0.73079(13) 0.3246(3) 0.7210(3) 0.0436(15) Uani 1 1 d . . .
H233 H 0.7150 0.2895 0.7280 0.052 Uiso 1 1 calc R C .
C234 C 0.72063(15) 0.3908(4) 0.7207(3) 0.0521(19) Uani 1 1 d . C .
H234 H 0.6979 0.4016 0.7283 0.063 Uiso 1 1 calc R . .
C235 C 0.74353(16) 0.4418(3) 0.7096(4) 0.056(2) Uani 1 1 d . . .
H235 H 0.7365 0.4877 0.7091 0.067 Uiso 1 1 calc R C .
C236 C 0.77644(14) 0.4263(3) 0.6991(4) 0.0448(16) Uani 1 1 d . C .
H236 H 0.7920 0.4616 0.6910 0.054 Uiso 1 1 calc R . .
C311 C 0.83609(11) 0.0653(2) 0.7622(3) 0.0185(11) Uani 1 1 d . . .
C312 C 0.85759(11) 0.0295(2) 0.7163(3) 0.0229(11) Uani 1 1 d . . .
H312 H 0.8607 0.0437 0.6658 0.027 Uiso 1 1 calc R . .
C313 C 0.87447(12) -0.0268(2) 0.7437(3) 0.0310(13) Uani 1 1 d . . .
H313 H 0.8889 -0.0512 0.7118 0.037 Uiso 1 1 calc R . .
C314 C 0.87027(12) -0.0473(2) 0.8177(3) 0.0299(13) Uani 1 1 d . . .
H314 H 0.8818 -0.0857 0.8368 0.036 Uiso 1 1 calc R . .
C315 C 0.84936(12) -0.0118(2) 0.8631(3) 0.0284(12) Uani 1 1 d . . .
H315 H 0.8465 -0.0255 0.9139 0.034 Uiso 1 1 calc R . .
C316 C 0.83246(11) 0.0436(2) 0.8358(3) 0.0234(11) Uani 1 1 d . . .
H316 H 0.8180 0.0675 0.8681 0.028 Uiso 1 1 calc R . .
C321 C 0.80526(10) 0.1235(2) 0.6308(3) 0.0197(11) Uani 1 1 d . . .
C322 C 0.79948(11) 0.0579(2) 0.6058(3) 0.0238(11) Uani 1 1 d . . .
H322 H 0.8024 0.0212 0.6398 0.029 Uiso 1 1 calc R . .
C323 C 0.78956(12) 0.0455(3) 0.5321(3) 0.0299(12) Uani 1 1 d . . .
H323 H 0.7862 0.0002 0.5155 0.036 Uiso 1 1 calc R . .
C324 C 0.78455(13) 0.0982(3) 0.4826(3) 0.0391(14) Uani 1 1 d . . .
H324 H 0.7780 0.0894 0.4319 0.047 Uiso 1 1 calc R . .
C325 C 0.78908(14) 0.1638(3) 0.5069(3) 0.0381(14) Uani 1 1 d . . .
H325 H 0.7851 0.2004 0.4734 0.046 Uiso 1 1 calc R . .
C326 C 0.79945(12) 0.1759(2) 0.5808(3) 0.0299(12) Uani 1 1 d . . .
H326 H 0.8026 0.2212 0.5973 0.036 Uiso 1 1 calc R . .
C331 C 0.77489(11) 0.1375(2) 0.7711(3) 0.0198(11) Uani 1 1 d . . .
C332 C 0.77103(12) 0.1527(2) 0.8466(3) 0.0267(12) Uani 1 1 d . . .
H332 H 0.7894 0.1700 0.8747 0.032 Uiso 1 1 calc R . .
C333 C 0.74113(13) 0.1433(3) 0.8823(3) 0.0359(13) Uani 1 1 d . . .
H333 H 0.7394 0.1525 0.9346 0.043 Uiso 1 1 calc R . .
C334 C 0.71387(13) 0.1205(3) 0.8415(4) 0.0407(15) Uani 1 1 d . . .
H334 H 0.6932 0.1141 0.8655 0.049 Uiso 1 1 calc R . .
C335 C 0.71670(12) 0.1072(3) 0.7664(4) 0.0378(14) Uani 1 1 d . . .
H335 H 0.6978 0.0924 0.7379 0.045 Uiso 1 1 calc R . .
C336 C 0.74725(11) 0.1152(2) 0.7310(3) 0.0263(12) Uani 1 1 d . . .
H336 H 0.7490 0.1052 0.6788 0.032 Uiso 1 1 calc R . .
O1S O 1.0000 0.6790(10) 0.7500 0.048(4) Uani 0.25 2 d SPU . .
C1S C 0.9712(6) 0.6341(10) 0.7834(15) 0.047(4) Uani 0.25 1 d PU . .
H1SA H 0.9693 0.6392 0.8387 0.056 Uiso 0.25 1 calc PR . .
H1SB H 0.9495 0.6426 0.7583 0.056 Uiso 0.25 1 calc PR . .
C2S C 0.9855(6) 0.5693(10) 0.7622(14) 0.042(4) Uani 0.25 1 d PU . .
H2SA H 0.9851 0.5393 0.8068 0.050 Uiso 0.25 1 calc PR . .
H2SB H 0.9708 0.5488 0.7231 0.050 Uiso 0.25 1 calc PR . .
O2S O 0.9763(6) 0.1814(13) 1.4403(14) 0.094(7) Uani 0.25 1 d PU . .
H2S H 0.9867 0.2100 1.4667 0.142 Uiso 0.25 1 calc PR . .
C3S C 0.9470(6) 0.2088(14) 1.4154(14) 0.051(6) Uani 0.25 1 d PU . .
H3SA H 0.9493 0.2470 1.3798 0.061 Uiso 0.25 1 calc PR . .
H3SB H 0.9311 0.2195 1.4557 0.061 Uiso 0.25 1 calc PR . .
C4S C 0.9414(7) 0.1376(13) 1.3766(15) 0.058(7) Uani 0.25 1 d PU . .
H4SA H 0.9260 0.1425 1.3335 0.087 Uiso 0.25 1 calc PR . .
H4SB H 0.9320 0.1060 1.4132 0.087 Uiso 0.25 1 calc PR . .
H4SC H 0.9627 0.1201 1.3592 0.087 Uiso 0.25 1 calc PR . .
H100 H 0.8600(11) 0.190(2) 0.833(3) 0.028(7) Uiso 1 1 d . . .
H200 H 0.8161(9) 0.262(2) 0.815(2) 0.028(7) Uiso 1 1 d D . .
H300 H 0.8676(10) 0.3072(19) 0.796(3) 0.028(7) Uiso 1 1 d D . .

loop_
_atom_site_aniso_label
_atom_site_aniso_U_11
_atom_site_aniso_U_22
_atom_site_aniso_U_33
_atom_site_aniso_U_23
_atom_site_aniso_U_13
_atom_site_aniso_U_12
Ru1 0.0160(2) 0.0161(2) 0.0189(2) -0.00116(16) -0.00062(14) 0.00067(15)
P1 0.0165(6) 0.0197(6) 0.0201(8) 0.0000(5) 0.0000(5) -0.0008(5)
P2 0.0213(7) 0.0188(6) 0.0341(9) 0.0024(5) -0.0054(6) 0.0023(5)
P3 0.0175(6) 0.0178(6) 0.0174(7) -0.0008(5) 0.0003(5) 0.0001(5)
Si1 0.0207(7) 0.0227(7) 0.0222(8) -0.0054(5) -0.0019(6) 0.0021(5)
Si2 0.0250(8) 0.0511(9) 0.0346(10) -0.0199(7) -0.0075(7) 0.0094(7)
O1 0.0269(19) 0.0335(19) 0.028(2) -0.0061(15) -0.0052(15) -0.0020(14)
O2 0.057(3) 0.124(4) 0.065(4) -0.042(3) -0.027(3) 0.056(3)
C1 0.030(3) 0.025(3) 0.022(3) -0.003(2) 0.001(2) 0.003(2)
C2 0.024(3) 0.026(3) 0.024(3) -0.008(2) 0.003(2) -0.001(2)
C3 0.025(3) 0.029(3) 0.039(4) -0.007(2) 0.001(2) 0.005(2)
C4 0.044(4) 0.025(3) 0.067(5) -0.014(3) -0.003(3) 0.010(3)
C5 0.052(4) 0.032(3) 0.083(5) -0.032(3) -0.020(4) 0.007(3)
C6 0.038(3) 0.031(3) 0.053(4) -0.015(3) -0.016(3) 0.005(2)
C7 0.025(3) 0.029(3) 0.017(3) -0.010(2) -0.007(2) 0.001(2)
C8 0.033(3) 0.033(3) 0.022(3) -0.006(2) 0.001(2) 0.002(2)
C9 0.049(4) 0.030(3) 0.035(4) 0.004(3) -0.005(3) 0.006(2)
C10 0.055(4) 0.035(3) 0.027(4) 0.002(2) 0.007(3) -0.009(3)
C11 0.042(3) 0.040(3) 0.030(4) -0.003(3) 0.015(3) -0.004(3)
C12 0.032(3) 0.035(3) 0.028(3) -0.010(2) 0.005(2) -0.003(2)
C13 0.046(3) 0.044(3) 0.026(3) -0.005(2) -0.013(3) 0.005(3)
C14 0.055(4) 0.067(5) 0.069(6) -0.003(4) -0.018(4) 0.024(3)
C15 0.090(6) 0.077(5) 0.058(6) 0.013(4) -0.021(5) 0.019(5)
C16 0.089(6) 0.056(4) 0.048(5) 0.008(3) -0.010(4) -0.005(4)
C17 0.065(4) 0.048(4) 0.042(5) 0.000(3) 0.006(3) 0.003(3)
C18 0.048(4) 0.043(3) 0.037(4) -0.003(3) -0.007(3) 0.011(3)
C19 0.050(3) 0.077(3) 0.045(3) -0.030(2) 0.005(2) -0.027(2)
C20A 0.061(4) 0.081(4) 0.052(4) -0.028(3) -0.001(3) -0.033(3)
C21A 0.074(4) 0.087(4) 0.060(4) -0.027(3) -0.005(4) -0.040(3)
C22A 0.077(4) 0.083(4) 0.060(4) -0.027(3) 0.002(3) -0.039(3)
C23A 0.073(3) 0.079(3) 0.054(4) -0.027(3) 0.004(3) -0.034(3)
C24A 0.064(4) 0.076(4) 0.050(4) -0.027(3) 0.003(3) -0.031(3)
C20B 0.061(4) 0.079(4) 0.050(4) -0.032(3) 0.005(3) -0.032(4)
C21B 0.074(4) 0.080(4) 0.057(4) -0.032(3) 0.007(4) -0.034(4)
C22B 0.074(4) 0.079(4) 0.058(4) -0.028(3) 0.006(4) -0.035(3)
C23B 0.071(4) 0.079(4) 0.054(4) -0.027(3) 0.004(3) -0.033(3)
C24B 0.063(4) 0.076(4) 0.050(4) -0.028(3) 0.004(3) -0.030(3)
C111 0.017(3) 0.026(3) 0.033(3) 0.009(2) -0.007(2) -0.001(2)
C112 0.028(3) 0.030(3) 0.059(4) 0.000(3) -0.005(3) -0.002(2)
C113 0.049(4) 0.029(3) 0.088(6) 0.004(3) -0.010(4) -0.008(3)
C114 0.048(4) 0.048(4) 0.080(6) 0.035(4) -0.016(4) -0.028(3)
C115 0.036(3) 0.075(5) 0.053(5) 0.031(4) -0.002(3) -0.021(3)
C116 0.034(3) 0.050(3) 0.032(4) 0.012(3) 0.000(3) -0.012(3)
C121 0.018(3) 0.023(3) 0.021(3) -0.002(2) 0.000(2) 0.0065(19)
C122 0.020(3) 0.029(3) 0.032(3) 0.006(2) -0.001(2) 0.002(2)
C123 0.032(3) 0.035(3) 0.049(4) 0.016(3) -0.001(3) -0.003(2)
C124 0.034(3) 0.050(4) 0.050(4) 0.018(3) -0.004(3) 0.012(3)
C125 0.021(3) 0.046(3) 0.048(4) 0.009(3) -0.001(3) 0.003(2)
C126 0.018(3) 0.034(3) 0.030(3) 0.003(2) 0.001(2) 0.003(2)
C131 0.020(3) 0.026(3) 0.021(3) -0.003(2) 0.008(2) -0.003(2)
C132 0.027(3) 0.033(3) 0.024(3) 0.000(2) 0.004(2) -0.005(2)
C133 0.036(3) 0.056(4) 0.028(4) -0.013(3) 0.003(2) -0.008(3)
C134 0.042(4) 0.064(4) 0.046(4) -0.031(3) 0.007(3) -0.004(3)
C135 0.034(3) 0.053(4) 0.057(5) -0.026(3) 0.001(3) 0.011(3)
C136 0.022(3) 0.043(3) 0.038(4) -0.013(3) 0.001(2) 0.005(2)
C211 0.034(3) 0.022(3) 0.050(4) 0.008(3) -0.018(3) -0.001(2)
C212 0.076(5) 0.032(3) 0.055(5) -0.008(3) 0.013(4) -0.021(3)
C213 0.060(4) 0.039(4) 0.063(5) -0.010(3) -0.005(4) -0.009(3)
C214 0.093(6) 0.031(4) 0.092(7) 0.015(4) -0.048(5) -0.026(4)
C25C 0.059(11) 0.047(7) 0.066(10) 0.025(6) -0.008(7) -0.022(7)
C26C 0.053(10) 0.037(6) 0.038(7) 0.009(5) -0.002(6) -0.013(6)
C25D 0.053(15) 0.015(8) 0.046(12) 0.021(7) 0.014(9) -0.007(8)
C26D 0.055(15) 0.022(8) 0.023(9) 0.016(6) 0.007(8) 0.002(8)
C221 0.035(3) 0.017(2) 0.031(3) 0.006(2) 0.004(2) 0.003(2)
C222 0.035(3) 0.030(3) 0.037(4) 0.000(2) -0.006(3) 0.008(2)
C223 0.058(4) 0.043(3) 0.037(4) 0.007(3) -0.008(3) 0.011(3)
C224 0.083(5) 0.053(4) 0.038(4) 0.016(3) 0.013(4) 0.018(4)
C225 0.053(4) 0.084(5) 0.059(6) 0.035(4) 0.023(4) 0.024(4)
C226 0.042(4) 0.052(4) 0.047(5) 0.031(3) 0.007(3) 0.010(3)
C231 0.027(3) 0.034(3) 0.022(3) -0.004(2) -0.007(2) 0.010(2)
C232 0.027(3) 0.045(3) 0.028(3) 0.005(2) -0.004(2) 0.008(2)
C233 0.025(3) 0.078(5) 0.028(4) 0.017(3) 0.001(2) 0.011(3)
C234 0.036(4) 0.105(6) 0.016(4) -0.010(3) -0.004(3) 0.041(4)
C235 0.045(4) 0.063(4) 0.059(5) -0.035(4) -0.030(3) 0.035(4)
C236 0.041(3) 0.034(3) 0.059(4) -0.014(3) -0.022(3) 0.015(3)
C311 0.016(2) 0.021(2) 0.019(3) 0.000(2) -0.004(2) -0.0058(19)
C312 0.018(3) 0.025(3) 0.025(3) -0.001(2) -0.001(2) -0.003(2)
C313 0.025(3) 0.026(3) 0.042(4) -0.005(2) 0.003(2) 0.007(2)
C314 0.025(3) 0.022(3) 0.042(4) 0.009(2) -0.009(2) 0.003(2)
C315 0.030(3) 0.026(3) 0.029(3) 0.009(2) -0.005(2) -0.003(2)
C316 0.021(3) 0.020(3) 0.029(3) 0.002(2) -0.001(2) -0.002(2)
C321 0.015(2) 0.030(3) 0.015(3) -0.002(2) 0.0000(19) -0.0035(19)
C322 0.024(3) 0.024(3) 0.024(3) -0.002(2) 0.002(2) 0.000(2)
C323 0.027(3) 0.036(3) 0.027(3) -0.007(2) 0.000(2) -0.006(2)
C324 0.040(3) 0.063(4) 0.014(3) -0.006(3) -0.001(2) -0.007(3)
C325 0.043(3) 0.043(3) 0.029(4) 0.009(3) -0.008(3) -0.007(3)
C326 0.038(3) 0.030(3) 0.021(3) 0.002(2) -0.005(2) -0.006(2)
C331 0.018(3) 0.023(2) 0.019(3) -0.001(2) 0.005(2) -0.0008(19)
C332 0.023(3) 0.026(3) 0.031(4) -0.003(2) 0.007(2) 0.001(2)
C333 0.040(3) 0.035(3) 0.033(4) -0.001(2) 0.015(3) 0.003(2)
C334 0.026(3) 0.044(3) 0.053(5) 0.002(3) 0.020(3) 0.005(2)
C335 0.018(3) 0.042(3) 0.053(5) -0.001(3) 0.006(3) -0.003(2)
C336 0.022(3) 0.025(3) 0.032(3) 0.000(2) 0.002(2) 0.000(2)
O1S 0.071(10) 0.020(6) 0.054(10) 0.000 0.003(8) 0.000
C1S 0.069(10) 0.024(6) 0.047(9) 0.003(4) 0.001(8) -0.006(4)
C2S 0.067(10) 0.019(6) 0.038(9) 0.002(5) -0.002(8) -0.014(5)
O2S 0.077(10) 0.119(11) 0.086(11) -0.013(8) -0.007(8) -0.013(8)
C3S 0.048(10) 0.072(10) 0.034(10) 0.002(8) 0.010(8) -0.009(8)
C4S 0.070(10) 0.066(10) 0.038(10) 0.012(8) -0.010(8) -0.040(8)

loop_
_atom_type_symbol
_atom_type_description
_atom_type_scat_dispersion_real
_atom_type_scat_dispersion_imag
_atom_type_scat_source
C C 0.0033 0.0016 'International Tables Vol C Tables 4.2.6.8 and 6.1.1.4'
H H 0.0000 0.0000 'International Tables Vol C Tables 4.2.6.8 and 6.1.1.4'
O O 0.0106 0.0060 'International Tables Vol C Tables 4.2.6.8 and 6.1.1.4'
Si Si 0.0817 0.0704 'International Tables Vol C Tables 4.2.6.8 and 6.1.1.4'
P P 0.1023 0.0942 'International Tables Vol C Tables 4.2.6.8 and 6.1.1.4'
Ru Ru -1.2594 0.8363 'International Tables Vol C Tables 4.2.6.8 and 6.1.1.4'

loop_
_geom_angle_atom_site_label_1
_geom_angle_atom_site_label_2
_geom_angle_atom_site_label_3
_geom_angle
_geom_angle_site_symmetry_1
_geom_angle_site_symmetry_3
Si1 Ru1 P1 113.04(5) . .
Si1 Ru1 P3 118.60(5) . .
P1 Ru1 P3 100.46(4) . .
Si1 Ru1 P2 113.41(5) . .
P1 Ru1 P2 102.75(5) . .
P3 Ru1 P2 106.72(4) . .
Si1 Ru1 H100 58.0(16) . .
P1 Ru1 H100 80.3(16) . .
P3 Ru1 H100 80.6(16) . .
P2 Ru1 H100 171.2(16) . .
Si1 Ru1 H200 56.0(17) . .
P1 Ru1 H200 169.0(17) . .
P3 Ru1 H200 85.4(16) . .
P2 Ru1 H200 84.2(16) . .
H100 Ru1 H200 92(2) . .
Si1 Ru1 H300 59.9(17) . .
P1 Ru1 H300 81.6(16) . .
P3 Ru1 H300 177.9(17) . .
P2 Ru1 H300 73.1(17) . .
H100 Ru1 H300 99(2) . .
H200 Ru1 H300 92(2) . .
C111 P1 C131 100.8(2) . .
C111 P1 C121 99.7(2) . .
C131 P1 C121 99.5(2) . .
C111 P1 Ru1 118.64(16) . .
C131 P1 Ru1 119.87(15) . .
C121 P1 Ru1 114.73(16) . .
C231 P2 C221 100.7(2) . .
C231 P2 C211 100.3(2) . .
C221 P2 C211 99.0(2) . .
C231 P2 Ru1 112.72(17) . .
C221 P2 Ru1 124.65(15) . .
C211 P2 Ru1 115.73(17) . .
C321 P3 C331 99.1(2) . .
C321 P3 C311 101.7(2) . .
C331 P3 C311 100.9(2) . .
C321 P3 Ru1 125.37(15) . .
C331 P3 Ru1 114.79(15) . .
C311 P3 Ru1 111.57(14) . .
O1 Si1 C7 99.28(19) . .
O1 Si1 C1 103.68(19) . .
C7 Si1 C1 102.9(2) . .
O1 Si1 Ru1 113.34(14) . .
C7 Si1 Ru1 119.93(15) . .
C1 Si1 Ru1 115.30(16) . .
O1 Si1 H200 153.5(11) . .
C7 Si1 H200 102.8(12) . .
C1 Si1 H200 85.5(11) . .
Ru1 Si1 H200 41.9(10) . .
O1 Si2 O2 112.2(2) . .
O1 Si2 C19 105.5(2) . .
O2 Si2 C19 109.7(3) . .
O1 Si2 C13 114.5(2) . .
O2 Si2 C13 104.0(3) . .
C19 Si2 C13 110.9(3) . .
Si2 O1 Si1 155.9(3) . .
Si2 O2 H2 109.5 . .
C6 C1 C2 116.1(4) . .
C6 C1 Si1 122.1(4) . .
C2 C1 Si1 121.8(3) . .
C3 C2 C1 122.6(4) . .
C3 C2 H2 118.7 . .
C1 C2 H2 118.7 . .
C4 C3 C2 119.8(5) . .
C4 C3 H3 120.1 . .
C2 C3 H3 120.1 . .
C3 C4 C5 119.4(5) . .
C3 C4 H4 120.3 . .
C5 C4 H4 120.3 . .
C6 C5 C4 120.4(5) . .
C6 C5 H5 119.8 . .
C4 C5 H5 119.8 . .
C5 C6 C1 121.7(5) . .
C5 C6 H6 119.2 . .
C1 C6 H6 119.2 . .
C12 C7 C8 116.2(5) . .
C12 C7 Si1 123.2(4) . .
C8 C7 Si1 120.0(4) . .
C9 C8 C7 122.1(5) . .
C9 C8 H8 119.0 . .
C7 C8 H8 119.0 . .
C8 C9 C10 119.5(5) . .
C8 C9 H9 120.2 . .
C10 C9 H9 120.2 . .
C11 C10 C9 120.6(5) . .
C11 C10 H10 119.7 . .
C9 C10 H10 119.7 . .
C10 C11 C12 119.1(5) . .
C10 C11 H11 120.4 . .
C12 C11 H11 120.4 . .
C11 C12 C7 122.5(5) . .
C11 C12 H12 118.8 . .
C7 C12 H12 118.8 . .
C14 C13 C18 117.3(6) . .
C14 C13 Si2 120.1(5) . .
C18 C13 Si2 122.6(4) . .
C14 C13 H13 121.3 . .
C18 C13 H13 121.3 . .
Si2 C13 H13 1.3 . .
C13 C14 C15 120.7(7) . .
C13 C14 H14 119.6 . .
C15 C14 H14 119.6 . .
C16 C15 C14 119.6(7) . .
C16 C15 H15 120.2 . .
C14 C15 H15 120.2 . .
C15 C16 C17 120.3(8) . .
C15 C16 H16 119.9 . .
C17 C16 H16 119.9 . .
C16 C17 C18 120.8(7) . .
C16 C17 H17 119.6 . .
C18 C17 H17 119.6 . .
C17 C18 C13 121.2(6) . .
C17 C18 H18 119.4 . .
C13 C18 H18 119.4 . .
C24A C19 C24B 29.4(6) . .
C24A C19 C20A 116.3(7) . .
C24B C19 C20A 109.7(7) . .
C24A C19 C20B 94.6(7) . .
C24B C19 C20B 113.9(8) . .
C20A C19 C20B 52.1(4) . .
C24A C19 Si2 128.0(5) . .
C24B C19 Si2 122.3(6) . .
C20A C19 Si2 115.4(6) . .
C20B C19 Si2 121.7(6) . .
C21A C20A C19 121.1(10) . .
C21A C20A H20A 119.4 . .
C19 C20A H20A 119.4 . .
C22A C21A C20A 119.5(10) . .
C22A C21A H21A 120.3 . .
C20A C21A H21A 120.3 . .
C21A C22A C23A 122.3(9) . .
C21A C22A H22A 118.9 . .
C23A C22A H22A 118.9 . .
C24A C23A C22A 116.5(10) . .
C24A C23A H23A 121.8 . .
C22A C23A H23A 121.8 . .
C19 C24A C23A 124.4(8) . .
C19 C24A H24A 117.8 . .
C23A C24A H24A 117.8 . .
C21B C20B C19 122.5(10) . .
C21B C20B H20B 118.8 . .
C19 C20B H20B 118.8 . .
C22B C21B C20B 119.9(10) . .
C22B C21B H21B 120.0 . .
C20B C21B H21B 120.0 . .
C21B C22B C23B 120.9(10) . .
C21B C22B H22B 119.6 . .
C23B C22B H22B 119.6 . .
C24B C23B C22B 117.0(10) . .
C24B C23B H23B 121.5 . .
C22B C23B H23B 121.5 . .
C19 C24B C23B 125.7(9) . .
C19 C24B H24B 117.1 . .
C23B C24B H24B 117.1 . .
C116 C111 C112 118.5(5) . .
C116 C111 P1 123.3(4) . .
C112 C111 P1 118.0(4) . .
C113 C112 C111 119.9(6) . .
C113 C112 H112 120.1 . .
C111 C112 H112 120.1 . .
C114 C113 C112 120.5(6) . .
C114 C113 H113 119.8 . .
C112 C113 H113 119.8 . .
C115 C114 C113 120.2(6) . .
C115 C114 H114 119.9 . .
C113 C114 H114 119.9 . .
C114 C115 C116 120.7(7) . .
C114 C115 H115 119.7 . .
C116 C115 H115 119.7 . .
C111 C116 C115 120.2(6) . .
C111 C116 H116 119.9 . .
C115 C116 H116 119.9 . .
C126 C121 C122 118.3(4) . .
C126 C121 P1 123.0(4) . .
C122 C121 P1 118.4(3) . .
C123 C122 C121 121.0(4) . .
C123 C122 H122 119.5 . .
C121 C122 H122 119.5 . .
C122 C123 C124 120.1(5) . .
C122 C123 H123 120.0 . .
C124 C123 H123 120.0 . .
C125 C124 C123 119.2(5) . .
C125 C124 H124 120.4 . .
C123 C124 H124 120.4 . .
C124 C125 C126 120.9(5) . .
C124 C125 H125 119.6 . .
C126 C125 H125 119.6 . .
C121 C126 C125 120.6(5) . .
C121 C126 H126 119.7 . .
C125 C126 H126 119.7 . .
C132 C131 C136 118.3(5) . .
C132 C131 P1 117.7(4) . .
C136 C131 P1 123.9(4) . .
C131 C132 C133 121.5(5) . .
C131 C132 H132 119.3 . .
C133 C132 H132 119.3 . .
C134 C133 C132 119.6(5) . .
C134 C133 H133 120.2 . .
C132 C133 H133 120.2 . .
C135 C134 C133 120.4(5) . .
C135 C134 H134 119.8 . .
C133 C134 H134 119.8 . .
C134 C135 C136 120.0(5) . .
C134 C135 H135 120.0 . .
C136 C135 H135 120.0 . .
C135 C136 C131 120.2(5) . .
C135 C136 H136 119.9 . .
C131 C136 H136 119.9 . .
C26D C211 C212 109.0(9) . .
C26D C211 C26C 39.2(8) . .
C212 C211 C26C 117.9(6) . .
C26D C211 P2 122.9(9) . .
C212 C211 P2 120.7(4) . .
C26C C211 P2 120.2(6) . .
C211 C212 C213 122.6(6) . .
C211 C212 H212 118.7 . .
C213 C212 H212 118.7 . .
C214 C213 C212 120.5(7) . .
C214 C213 H213 119.7 . .
C212 C213 H213 119.7 . .
C25D C214 C213 109.6(9) . .
C25D C214 C25C 42.0(8) . .
C213 C214 C25C 120.1(7) . .
C25D C214 H214 114.1 . .
C213 C214 H214 120.0 . .
C25C C214 H214 120.0 . .
C26C C25C C214 117.5(11) . .
C26C C25C H25C 121.2 . .
C214 C25C H25C 121.2 . .
C25C C26C C211 117.7(11) . .
C25C C26C H26C 121.2 . .
C211 C26C H26C 121.2 . .
C214 C25D C26D 122.7(13) . .
C214 C25D H25D 118.6 . .
C26D C25D H25D 118.6 . .
C211 C26D C25D 122.5(15) . .
C211 C26D H26D 118.8 . .
C25D C26D H26D 118.8 . .
C226 C221 C222 117.2(5) . .
C226 C221 P2 119.5(4) . .
C222 C221 P2 123.3(4) . .
C223 C222 C221 121.0(5) . .
C223 C222 H222 119.5 . .
C221 C222 H222 119.5 . .
C224 C223 C222 120.3(6) . .
C224 C223 H223 119.9 . .
C222 C223 H223 119.9 . .
C225 C224 C223 119.5(7) . .
C225 C224 H224 120.3 . .
C223 C224 H224 120.3 . .
C226 C225 C224 120.0(6) . .
C226 C225 H225 120.0 . .
C224 C225 H225 120.0 . .
C225 C226 C221 122.0(6) . .
C225 C226 H226 119.0 . .
C221 C226 H226 119.0 . .
C236 C231 C232 118.0(5) . .
C236 C231 P2 123.2(4) . .
C232 C231 P2 118.8(4) . .
C233 C232 C231 120.9(5) . .
C233 C232 H232 119.5 . .
C231 C232 H232 119.5 . .
C234 C233 C232 120.2(6) . .
C234 C233 H233 119.9 . .
C232 C233 H233 119.9 . .
C233 C234 C235 119.8(5) . .
C233 C234 H234 120.1 . .
C235 C234 H234 120.1 . .
C236 C235 C234 120.1(6) . .
C236 C235 H235 119.9 . .
C234 C235 H235 119.9 . .
C235 C236 C231 120.9(6) . .
C235 C236 H236 119.5 . .
C231 C236 H236 119.5 . .
C316 C311 C312 118.0(4) . .
C316 C311 P3 120.8(4) . .
C312 C311 P3 120.8(4) . .
C313 C312 C311 120.7(5) . .
C313 C312 H312 119.7 . .
C311 C312 H312 119.7 . .
C312 C313 C314 119.9(5) . .
C312 C313 H313 120.1 . .
C314 C313 H313 120.1 . .
C315 C314 C313 119.5(4) . .
C315 C314 H314 120.2 . .
C313 C314 H314 120.2 . .
C314 C315 C316 120.6(5) . .
C314 C315 H315 119.7 . .
C316 C315 H315 119.7 . .
C315 C316 C311 121.3(5) . .
C315 C316 H316 119.3 . .
C311 C316 H316 119.3 . .
C326 C321 C322 118.0(4) . .
C326 C321 P3 118.1(4) . .
C322 C321 P3 123.6(4) . .
C323 C322 C321 120.9(5) . .
C323 C322 H322 119.6 . .
C321 C322 H322 119.6 . .
C324 C323 C322 120.3(5) . .
C324 C323 H323 119.9 . .
C322 C323 H323 119.9 . .
C323 C324 C325 119.8(5) . .
C323 C324 H324 120.1 . .
C325 C324 H324 120.1 . .
C324 C325 C326 119.6(5) . .
C324 C325 H325 120.2 . .
C326 C325 H325 120.2 . .
C321 C326 C325 121.4(5) . .
C321 C326 H326 119.3 . .
C325 C326 H326 119.3 . .
C336 C331 C332 117.7(4) . .
C336 C331 P3 122.7(4) . .
C332 C331 P3 119.5(3) . .
C333 C332 C331 121.9(5) . .
C333 C332 H332 119.1 . .
C331 C332 H332 119.1 . .
C334 C333 C332 119.6(5) . .
C334 C333 H333 120.2 . .
C332 C333 H333 120.2 . .
C335 C334 C333 119.7(5) . .
C335 C334 H334 120.1 . .
C333 C334 H334 120.1 . .
C334 C335 C336 120.4(5) . .
C334 C335 H335 119.8 . .
C336 C335 H335 119.8 . .
C331 C336 C335 120.7(5) . .
C331 C336 H336 119.7 . .
C335 C336 H336 119.7 . .
C1S O1S C1S 112(2) . 2_756
C2S C1S O1S 95.8(18) . .
C2S C1S H1SA 112.6 . .
O1S C1S H1SA 112.6 . .
C2S C1S H1SB 112.6 . .
O1S C1S H1SB 112.6 . .
H1SA C1S H1SB 110.1 . .
C2S C2S C1S 117.7(13) 2_756 .
C2S C2S H2SA 107.9 2_756 .
C1S C2S H2SA 107.9 . .
C2S C2S H2SB 107.9 2_756 .
C1S C2S H2SB 107.9 . .
H2SA C2S H2SB 107.2 . .
C3S O2S H2S 109.5 . .
O2S C3S C4S 84(2) . .
O2S C3S H3SA 114.6 . .
C4S C3S H3SA 114.6 . .
O2S C3S H3SB 114.6 . .
C4S C3S H3SB 114.6 . .
H3SA C3S H3SB 111.7 . .
C3S C4S H4SA 109.4 . .
C3S C4S H4SB 109.5 . .
H4SA C4S H4SB 109.5 . .
C3S C4S H4SC 109.5 . .
H4SA C4S H4SC 109.5 . .
H4SB C4S H4SC 109.5 . .

loop_
_geom_bond_atom_site_label_1
_geom_bond_atom_site_label_2
_geom_bond_distance
_geom_bond_site_symmetry_2
Ru1 Si1 2.3539(15) .
Ru1 P1 2.3618(13) .
Ru1 P3 2.4154(13) .
Ru1 P2 2.4234(14) .
Ru1 H100 1.61(5) .
Ru1 H200 1.59(3) .
Ru1 H300 1.57(3) .
P1 C111 1.827(5) .
P1 C131 1.837(5) .
P1 C121 1.850(5) .
P2 C231 1.838(5) .
P2 C221 1.851(6) .
P2 C211 1.852(5) .
P3 C321 1.837(5) .
P3 C331 1.850(4) .
P3 C311 1.851(4) .
Si1 O1 1.673(3) .
Si1 C7 1.899(5) .
Si1 C1 1.901(5) .
Si1 H200 1.97(5) .
Si2 O1 1.595(4) .
Si2 O2 1.619(4) .
Si2 C19 1.844(7) .
Si2 C13 1.880(6) .
O2 H2 0.8400 .
C1 C6 1.387(7) .
C1 C2 1.390(7) .
C2 C3 1.381(7) .
C2 H2 0.9500 .
C3 C4 1.359(8) .
C3 H3 0.9500 .
C4 C5 1.380(8) .
C4 H4 0.9500 .
C5 C6 1.380(8) .
C5 H5 0.9500 .
C6 H6 0.9500 .
C7 C12 1.391(7) .
C7 C8 1.396(7) .
C8 C9 1.376(7) .
C8 H8 0.9500 .
C9 C10 1.378(8) .
C9 H9 0.9500 .
C10 C11 1.368(8) .
C10 H10 0.9500 .
C11 C12 1.384(8) .
C11 H11 0.9500 .
C12 H12 0.9500 .
C13 C14 1.387(8) .
C13 C18 1.397(8) .
C13 H13 0.9500 .
C14 C15 1.415(11) .
C14 H14 0.9500 .
C15 C16 1.355(11) .
C15 H15 0.9500 .
C16 C17 1.366(9) .
C16 H16 0.9500 .
C17 C18 1.371(9) .
C17 H17 0.9500 .
C18 H18 0.9500 .
C19 C24A 1.349(11) .
C19 C24B 1.355(11) .
C19 C20A 1.469(10) .
C19 C20B 1.474(10) .
C20A C21A 1.369(13) .
C20A H20A 0.9500 .
C21A C22A 1.343(15) .
C21A H21A 0.9500 .
C22A C23A 1.441(13) .
C22A H22A 0.9500 .
C23A C24A 1.381(11) .
C23A H23A 0.9500 .
C24A H24A 0.9500 .
C20B C21B 1.368(13) .
C20B H20B 0.9500 .
C21B C22B 1.344(15) .
C21B H21B 0.9500 .
C22B C23B 1.443(14) .
C22B H22B 0.9500 .
C23B C24B 1.378(11) .
C23B H23B 0.9500 .
C24B H24B 0.9500 .
C111 C116 1.384(8) .
C111 C112 1.399(7) .
C112 C113 1.392(8) .
C112 H112 0.9500 .
C113 C114 1.360(10) .
C113 H113 0.9500 .
C114 C115 1.359(10) .
C114 H114 0.9500 .
C115 C116 1.389(8) .
C115 H115 0.9500 .
C116 H116 0.9500 .
C121 C126 1.382(6) .
C121 C122 1.385(7) .
C122 C123 1.383(7) .
C122 H122 0.9500 .
C123 C124 1.388(8) .
C123 H123 0.9500 .
C124 C125 1.364(8) .
C124 H124 0.9500 .
C125 C126 1.388(7) .
C125 H125 0.9500 .
C126 H126 0.9500 .
C131 C132 1.370(7) .
C131 C136 1.396(7) .
C132 C133 1.382(7) .
C132 H132 0.9500 .
C133 C134 1.372(8) .
C133 H133 0.9500 .
C134 C135 1.366(9) .
C134 H134 0.9500 .
C135 C136 1.389(8) .
C135 H135 0.9500 .
C136 H136 0.9500 .
C211 C26D 1.289(15) .
C211 C212 1.345(8) .
C211 C26C 1.501(15) .
C212 C213 1.389(8) .
C212 H212 0.9500 .
C213 C214 1.321(10) .
C213 H213 0.9500 .
C214 C25D 1.30(2) .
C214 C25C 1.482(19) .
C214 H214 0.9500 .
C25C C26C 1.401(15) .
C25C H25C 0.9500 .
C26C H26C 0.9500 .
C25D C26D 1.39(2) .
C25D H25D 0.9500 .
C26D H26D 0.9500 .
C221 C226 1.383(8) .
C221 C222 1.387(7) .
C222 C223 1.383(8) .
C222 H222 0.9500 .
C223 C224 1.373(9) .
C223 H223 0.9500 .
C224 C225 1.371(10) .
C224 H224 0.9500 .
C225 C226 1.370(10) .
C225 H225 0.9500 .
C226 H226 0.9500 .
C231 C236 1.391(7) .
C231 C232 1.393(7) .
C232 C233 1.378(7) .
C232 H232 0.9500 .
C233 C234 1.371(9) .
C233 H233 0.9500 .
C234 C235 1.383(10) .
C234 H234 0.9500 .
C235 C236 1.375(9) .
C235 H235 0.9500 .
C236 H236 0.9500 .
C311 C316 1.384(7) .
C311 C312 1.393(7) .
C312 C313 1.387(7) .
C312 H312 0.9500 .
C313 C314 1.387(8) .
C313 H313 0.9500 .
C314 C315 1.369(7) .
C314 H314 0.9500 .
C315 C316 1.372(7) .
C315 H315 0.9500 .
C316 H316 0.9500 .
C321 C326 1.381(7) .
C321 C322 1.389(6) .
C322 C323 1.382(7) .
C322 H322 0.9500 .
C323 C324 1.375(8) .
C323 H323 0.9500 .
C324 C325 1.377(8) .
C324 H324 0.9500 .
C325 C326 1.389(7) .
C325 H325 0.9500 .
C326 H326 0.9500 .
C331 C336 1.382(7) .
C331 C332 1.383(7) .
C332 C333 1.382(7) .
C332 H332 0.9500 .
C333 C334 1.379(8) .
C333 H333 0.9500 .
C334 C335 1.364(8) .
C334 H334 0.9500 .
C335 C336 1.399(7) .
C335 H335 0.9500 .
C336 H336 0.9500 .
O1S C1S 1.58(3) .
O1S C1S 1.58(3) 2_756
C1S C2S 1.46(3) .
C1S H1SA 0.9900 .
C1S H1SB 0.9900 .
C2S C2S 1.25(4) 2_756
C2S H2SA 0.9900 .
C2S H2SB 0.9900 .
O2S C3S 1.37(3) .
O2S H2S 0.8400 .
C3S C4S 1.58(4) .
C3S H3SA 0.9900 .
C3S H3SB 0.9900 .
C4S H4SA 0.9800 .
C4S H4SB 0.9800 .
C4S H4SC 0.9800 .
